data_2218828
loop_
_publ_author_name
'Fun, Hoong-Kun'
'Jebas, Samuel Robinson'
'Razak, Ibrahim Abdul'
'Deepak D'Silva, E.'
'Patil, P. S.'
'Dharmaprakash, S. M.'

_publ_section_title
;
 <i>S</i>-Benzylthiouronium 3-nitrobenzenesulfonate
;
_journal_coeditor_code SU2055
_journal_issue 7
_journal_name_full 'Acta Crystallographica Section E'
_journal_page_first o1195
_journal_page_last o1196
_journal_paper_doi 10.1107/S1600536808016115
_journal_volume 64
_journal_year 2008
_chemical_formula_iupac 'C8 H11 N2 S + , C6 H4 N O5 S -'
_chemical_formula_moiety 'C8 H11 N2 S + , C6 H4 N O5 S -'
_chemical_formula_sum 'C14 H15 N3 O5 S2'
_chemical_formula_weight 369.41
_chemical_name_systematic
;
(5-Methylpyrazine-2-carboxylato)diphenyltin(IV)
;
_space_group_IT_number 1
_symmetry_cell_setting triclinic
_symmetry_space_group_name_Hall 'P 1'
_symmetry_space_group_name_H-M 'P 1'
_atom_sites_solution_hydrogens geom
_atom_sites_solution_primary direct
_atom_sites_solution_secondary difmap
_audit_creation_method SHELXL97
_cell_angle_alpha 81.3660(10)
_cell_angle_beta 89.3220(10)
_cell_angle_gamma 87.0570(10)
_cell_formula_units_Z 2
_cell_length_a 6.03970(10)
_cell_length_b 7.78560(10)
_cell_length_c 17.4680(2)
_cell_measurement_reflns_used 4354
_cell_measurement_temperature 100.00(10)
_cell_measurement_theta_max 34.62
_cell_measurement_theta_min 2.83
_cell_volume 811.006(19)
_computing_cell_refinement 'APEX2 (Bruker, 2005)'
_computing_data_collection 'APEX2 (Bruker, 2005)'
_computing_data_reduction 'SAINT (Bruker, 2005)'
_computing_molecular_graphics 'SHELXTL (Sheldrick, 2008)'
_computing_publication_material
;
SHELXTL (Sheldrick, 2008) and PLATON (Spek, 2003)
;
_computing_structure_refinement 'SHELXTL (Sheldrick, 2008)'
_computing_structure_solution 'SHELXTL (Sheldrick, 2008)'
_diffrn_ambient_temperature 100.00(10)
_diffrn_measured_fraction_theta_full 0.999
_diffrn_measured_fraction_theta_max 0.999
_diffrn_measurement_device_type 'Bruker SMART APEXII CCD area-detector'
_diffrn_measurement_method '\f and \w'
_diffrn_radiation_monochromator graphite
_diffrn_radiation_source 'fine-focus sealed tube'
_diffrn_radiation_type MoK\a
_diffrn_radiation_wavelength 0.71073
_diffrn_reflns_av_R_equivalents 0.0428
_diffrn_reflns_av_sigmaI/netI 0.0694
_diffrn_reflns_limit_h_max 8
_diffrn_reflns_limit_h_min -7
_diffrn_reflns_limit_k_max 10
_diffrn_reflns_limit_k_min -10
_diffrn_reflns_limit_l_max 24
_diffrn_reflns_limit_l_min -24
_diffrn_reflns_number 19026
_diffrn_reflns_theta_full 30.08
_diffrn_reflns_theta_max 30.08
_diffrn_reflns_theta_min 1.18
_diffrn_standards_number 0
_exptl_absorpt_coefficient_mu 0.359
_exptl_absorpt_correction_T_max 0.9858
_exptl_absorpt_correction_T_min 0.8938
_exptl_absorpt_correction_type multi-scan
_exptl_absorpt_process_details '(SADABS; Bruker, 2005)'
_exptl_crystal_colour colourless
_exptl_crystal_density_diffrn 1.513
_exptl_crystal_density_method 'not measured'
_exptl_crystal_description plate
_exptl_crystal_F_000 384
_exptl_crystal_size_max 0.32
_exptl_crystal_size_mid 0.19
_exptl_crystal_size_min 0.04
_refine_diff_density_max 0.376
_refine_diff_density_min -0.324
_refine_ls_abs_structure_details 'Flack (1983), with how many Friedel pairs?'
_refine_ls_abs_structure_Flack -0.03(5)
_refine_ls_extinction_method none
_refine_ls_goodness_of_fit_ref 1.034
_refine_ls_hydrogen_treatment constr
_refine_ls_matrix_type full
_refine_ls_number_parameters 433
_refine_ls_number_reflns 8874
_refine_ls_number_restraints 3
_refine_ls_restrained_S_all 1.034
_refine_ls_R_factor_all 0.0567
_refine_ls_R_factor_gt 0.0437
_refine_ls_shift/su_max 0.000
_refine_ls_shift/su_mean 0.000
_refine_ls_structure_factor_coef Fsqd
_refine_ls_weighting_details 'calc w = 1/[\s^2^(Fo^2^)+(0.0534P)^2^] where P=(Fo^2^+2Fc^2^)/3'
_refine_ls_weighting_scheme calc
_refine_ls_wR_factor_gt 0.0924
_refine_ls_wR_factor_ref 0.1123
_reflns_number_gt 7378
_reflns_number_total 8874
_reflns_threshold_expression I>2\s(I)
_cod_data_source_file su2055.cif
_cod_data_source_block I
_cod_database_code 2218828
_cod_database_fobs_code 2218828

loop_
_symmetry_equiv_pos_as_xyz
'x, y, z'

loop_
_atom_site_type_symbol
_atom_site_label
_atom_site_fract_x
_atom_site_fract_y
_atom_site_fract_z
_atom_site_U_iso_or_equiv
_atom_site_adp_type
_atom_site_calc_flag
_atom_site_refinement_flags
_atom_site_occupancy
S S1 0.37546(10) 0.53723(8) 0.82205(4) 0.01444(14) Uani d . 1
O O1 0.4811(4) 0.4607(3) 0.47221(12) 0.0252(5) Uani d . 1
O O2 0.1931(4) 0.4114(3) 0.54531(12) 0.0241(5) Uani d . 1
O O3 0.4577(3) 0.3635(3) 0.85663(11) 0.0180(4) Uani d . 1
O O4 0.1377(3) 0.5430(3) 0.80849(11) 0.0184(4) Uani d . 1
O O5 0.4448(3) 0.6737(3) 0.86311(12) 0.0206(4) Uani d . 1
N N1 0.3820(4) 0.4617(3) 0.53419(14) 0.0193(5) Uani d . 1
C C1 0.4988(4) 0.5723(3) 0.72854(15) 0.0147(5) Uani d . 1
C C2 0.7020(4) 0.6478(4) 0.71677(16) 0.0167(5) Uani d . 1
H H2A 0.7710 0.6903 0.7569 0.020 Uiso calc R 1
C C3 0.8017(5) 0.6590(4) 0.64337(18) 0.0207(6) Uani d . 1
H H3A 0.9384 0.7085 0.6351 0.025 Uiso calc R 1
C C4 0.7004(5) 0.5977(4) 0.58323(17) 0.0184(6) Uani d . 1
H H4A 0.7673 0.6044 0.5347 0.022 Uiso calc R 1
C C5 0.4953(5) 0.5255(4) 0.59719(16) 0.0163(5) Uani d . 1
C C6 0.3912(5) 0.5112(3) 0.66886(15) 0.0154(5) Uani d . 1
H H6A 0.2539 0.4623 0.6767 0.018 Uiso calc R 1
S S2 0.31950(11) -0.08507(8) 0.41082(4) 0.01834(15) Uani d . 1
O O6 0.5275(5) 0.1046(3) 0.73759(13) 0.0379(6) Uani d . 1
O O7 0.2256(5) 0.0097(4) 0.69863(14) 0.0493(8) Uani d . 1
O O8 0.1789(4) 0.0611(3) 0.37490(12) 0.0231(5) Uani d . 1
O O9 0.4738(4) -0.1484(3) 0.35681(13) 0.0301(5) Uani d . 1
O O10 0.1907(4) -0.2203(3) 0.45482(13) 0.0282(5) Uani d . 1
N N2 0.4156(5) 0.0558(4) 0.68796(15) 0.0285(6) Uani d . 1
C C7 0.4798(5) -0.0078(4) 0.48202(16) 0.0168(5) Uani d . 1
C C8 0.3892(5) -0.0087(4) 0.55576(17) 0.0185(6) Uani d . 1
H H8A 0.2493 -0.0502 0.5677 0.022 Uiso calc R 1
C C9 0.5124(5) 0.0534(4) 0.61044(17) 0.0215(6) Uani d . 1
C C10 0.7218(5) 0.1167(4) 0.59464(18) 0.0227(6) Uani d . 1
H H10A 0.8017 0.1578 0.6327 0.027 Uiso calc R 1
C C11 0.8082(5) 0.1169(4) 0.52112(19) 0.0239(6) Uani d . 1
H H11A 0.9479 0.1590 0.5094 0.029 Uiso calc R 1
C C12 0.6880(5) 0.0546(4) 0.46421(17) 0.0195(6) Uani d . 1
H H12A 0.7471 0.0549 0.4148 0.023 Uiso calc R 1
S S3 0.77990(11) 0.92863(9) 0.89784(5) 0.02185(17) Uani d . 1
N N3 0.9177(4) 1.2377(3) 0.85658(14) 0.0211(5) Uani d . 1
H H1N3 1.0112 1.3173 0.8448 0.025 Uiso calc R 1
H H2N3 0.7778 1.2643 0.8544 0.025 Uiso calc R 1
N N4 1.1997(4) 1.0283(3) 0.88215(14) 0.0199(5) Uani d . 1
H H1N4 1.2973 1.1048 0.8708 0.024 Uiso calc R 1
H H2N4 1.2408 0.9209 0.8963 0.024 Uiso calc R 1
C C13 0.8638(5) 0.8126(4) 1.08658(18) 0.0229(6) Uani d . 1
H H13A 0.7231 0.8611 1.0730 0.027 Uiso calc R 1
C C14 0.9388(6) 0.8053(4) 1.16156(19) 0.0292(7) Uani d . 1
H H14A 0.8479 0.8490 1.1982 0.035 Uiso calc R 1
C C15 1.1470(6) 0.7337(4) 1.18259(18) 0.0294(7) Uani d . 1
H H15A 1.1961 0.7290 1.2332 0.035 Uiso calc R 1
C C16 1.2827(6) 0.6688(4) 1.12789(19) 0.0274(7) Uani d . 1
H H16A 1.4234 0.6208 1.1417 0.033 Uiso calc R 1
C C17 1.2086(5) 0.6754(4) 1.05282(17) 0.0217(6) Uani d . 1
H H17A 1.3000 0.6312 1.0164 0.026 Uiso calc R 1
C C18 0.9993(5) 0.7473(4) 1.03121(17) 0.0178(6) Uani d . 1
C C19 0.9156(5) 0.7358(4) 0.95108(18) 0.0216(6) Uani d . 1
H H19A 0.8127 0.6432 0.9556 0.026 Uiso calc R 1
H H19B 1.0406 0.7015 0.9204 0.026 Uiso calc R 1
C C20 0.9890(5) 1.0752(4) 0.87791(15) 0.0165(5) Uani d . 1
S S4 0.70823(11) 0.42238(9) 0.29521(4) 0.02029(15) Uani d . 1
N N5 0.8675(4) 0.6477(3) 0.37270(14) 0.0205(5) Uani d . 1
H H1N5 0.9647 0.6932 0.3980 0.025 Uiso calc R 1
H H2N5 0.7379 0.6980 0.3650 0.025 Uiso calc R 1
N N6 1.1136(4) 0.4218(3) 0.35682(14) 0.0209(5) Uani d . 1
H H1N6 1.2132 0.4650 0.3819 0.025 Uiso calc R 1
H H2N6 1.1425 0.3262 0.3388 0.025 Uiso calc R 1
C C21 0.7614(5) 0.3251(4) 0.09917(17) 0.0211(6) Uani d . 1
H H21A 0.8905 0.3852 0.0900 0.025 Uiso calc R 1
C C22 0.6228(5) 0.3107(4) 0.03818(17) 0.0241(6) Uani d . 1
H H22A 0.6595 0.3609 -0.0118 0.029 Uiso calc R 1
C C23 0.4305(5) 0.2224(4) 0.05098(18) 0.0258(7) Uani d . 1
H H23A 0.3378 0.2128 0.0099 0.031 Uiso calc R 1
C C24 0.3766(5) 0.1484(4) 0.12517(19) 0.0266(7) Uani d . 1
H H24A 0.2463 0.0897 0.1341 0.032 Uiso calc R 1
C C25 0.5157(5) 0.1608(4) 0.18650(17) 0.0228(6) Uani d . 1
H H25A 0.4794 0.1091 0.2362 0.027 Uiso calc R 1
C C26 0.7088(5) 0.2503(4) 0.17390(16) 0.0180(6) Uani d . 1
C C27 0.8588(5) 0.2713(4) 0.23962(17) 0.0242(6) Uani d . 1
H H27A 0.9976 0.3182 0.2200 0.029 Uiso calc R 1
H H27B 0.8905 0.1601 0.2718 0.029 Uiso calc R 1
C C28 0.9169(5) 0.5019(4) 0.34598(16) 0.0175(6) Uani d . 1

loop_
_atom_site_aniso_label
_atom_site_aniso_U_11
_atom_site_aniso_U_22
_atom_site_aniso_U_33
_atom_site_aniso_U_12
_atom_site_aniso_U_13
_atom_site_aniso_U_23
S1 0.0132(3) 0.0156(3) 0.0147(3) -0.0010(2) -0.0006(2) -0.0028(2)
O1 0.0274(12) 0.0322(12) 0.0163(10) 0.0034(9) 0.0009(9) -0.0061(9)
O2 0.0218(11) 0.0285(12) 0.0236(11) -0.0070(9) -0.0016(9) -0.0066(9)
O3 0.0197(10) 0.0164(10) 0.0169(9) 0.0018(8) -0.0002(8) 0.0000(8)
O4 0.0138(10) 0.0201(10) 0.0209(10) -0.0010(8) 0.0001(8) -0.0019(8)
O5 0.0202(10) 0.0223(10) 0.0222(10) -0.0061(8) 0.0008(8) -0.0111(8)
N1 0.0229(14) 0.0157(12) 0.0188(12) 0.0024(10) -0.0025(10) -0.0019(9)
C1 0.0144(13) 0.0126(13) 0.0167(13) 0.0009(10) -0.0022(10) -0.0018(10)
C2 0.0130(13) 0.0167(13) 0.0199(13) -0.0007(10) -0.0032(10) -0.0012(11)
C3 0.0128(13) 0.0199(14) 0.0273(15) -0.0018(10) 0.0006(11) 0.0034(12)
C4 0.0167(14) 0.0195(14) 0.0182(13) 0.0018(11) 0.0020(11) -0.0008(11)
C5 0.0176(13) 0.0149(13) 0.0166(12) 0.0015(10) -0.0048(10) -0.0031(10)
C6 0.0141(13) 0.0144(13) 0.0170(13) -0.0010(10) -0.0017(10) -0.0002(10)
S2 0.0198(4) 0.0174(3) 0.0176(3) 0.0013(3) -0.0044(3) -0.0023(3)
O6 0.0591(18) 0.0348(14) 0.0216(12) -0.0018(12) -0.0106(11) -0.0094(10)
O7 0.0337(15) 0.092(2) 0.0243(13) -0.0050(15) 0.0061(11) -0.0138(14)
O8 0.0235(11) 0.0209(11) 0.0232(10) 0.0045(8) -0.0055(9) 0.0004(9)
O9 0.0310(13) 0.0378(13) 0.0224(11) 0.0120(10) -0.0038(9) -0.0118(10)
O10 0.0330(13) 0.0221(11) 0.0284(11) -0.0104(9) -0.0110(10) 0.0035(9)
N2 0.0390(18) 0.0263(14) 0.0199(13) 0.0067(12) -0.0021(12) -0.0052(11)
C7 0.0169(14) 0.0150(13) 0.0175(13) 0.0034(10) -0.0031(10) -0.0003(10)
C8 0.0172(14) 0.0171(13) 0.0205(13) 0.0024(11) -0.0019(11) -0.0019(11)
C9 0.0232(16) 0.0201(15) 0.0206(14) 0.0059(11) -0.0056(11) -0.0036(11)
C10 0.0206(15) 0.0202(15) 0.0276(15) 0.0037(11) -0.0091(12) -0.0055(12)
C11 0.0149(14) 0.0199(15) 0.0363(17) -0.0018(11) -0.0032(12) -0.0021(13)
C12 0.0178(14) 0.0164(14) 0.0235(14) 0.0011(11) -0.0009(11) -0.0013(11)
S3 0.0150(4) 0.0199(4) 0.0292(4) -0.0045(3) -0.0034(3) 0.0025(3)
N3 0.0147(12) 0.0189(12) 0.0294(13) -0.0045(9) -0.0001(10) -0.0012(10)
N4 0.0142(12) 0.0211(13) 0.0241(12) -0.0025(9) 0.0002(10) -0.0016(10)
C13 0.0206(15) 0.0208(15) 0.0268(15) -0.0007(11) 0.0053(12) -0.0024(12)
C14 0.0363(19) 0.0219(16) 0.0287(16) -0.0027(13) 0.0097(14) -0.0010(13)
C15 0.038(2) 0.0278(18) 0.0200(15) -0.0090(14) -0.0013(13) 0.0053(13)
C16 0.0228(16) 0.0265(17) 0.0298(17) -0.0019(12) -0.0054(13) 0.0067(13)
C17 0.0192(15) 0.0220(15) 0.0224(14) 0.0022(11) 0.0039(12) -0.0002(12)
C18 0.0176(14) 0.0130(13) 0.0224(14) -0.0041(10) 0.0024(11) -0.0004(11)
C19 0.0195(15) 0.0150(14) 0.0298(16) -0.0016(11) 0.0014(12) -0.0017(12)
C20 0.0156(13) 0.0207(14) 0.0136(12) -0.0031(10) 0.0007(10) -0.0027(10)
S4 0.0170(4) 0.0252(4) 0.0202(3) -0.0003(3) -0.0022(3) -0.0082(3)
N5 0.0177(12) 0.0222(13) 0.0228(12) -0.0013(9) -0.0009(10) -0.0067(10)
N6 0.0187(13) 0.0233(13) 0.0212(12) 0.0006(10) -0.0056(10) -0.0050(10)
C21 0.0222(15) 0.0188(14) 0.0224(14) -0.0025(11) 0.0019(12) -0.0027(12)
C22 0.0329(18) 0.0236(16) 0.0157(13) -0.0003(13) -0.0014(12) -0.0027(12)
C23 0.0283(17) 0.0249(16) 0.0265(16) 0.0023(13) -0.0125(13) -0.0116(13)
C24 0.0242(16) 0.0241(16) 0.0335(17) -0.0064(12) -0.0009(13) -0.0087(13)
C25 0.0269(16) 0.0221(15) 0.0185(14) -0.0005(12) 0.0036(12) -0.0001(12)
C26 0.0215(15) 0.0182(14) 0.0149(12) 0.0013(11) -0.0023(11) -0.0047(11)
C27 0.0256(16) 0.0286(16) 0.0197(14) 0.0069(12) -0.0035(12) -0.0103(12)
C28 0.0163(14) 0.0215(15) 0.0144(12) -0.0026(11) 0.0008(11) -0.0011(11)

loop_
_atom_type_symbol
_atom_type_description
_atom_type_scat_dispersion_real
_atom_type_scat_dispersion_imag
_atom_type_scat_source
C C 0.0033 0.0016 'International Tables Vol C Tables 4.2.6.8 and 6.1.1.4'
H H 0.0000 0.0000 'International Tables Vol C Tables 4.2.6.8 and 6.1.1.4'
N N 0.0061 0.0033 'International Tables Vol C Tables 4.2.6.8 and 6.1.1.4'
O O 0.0106 0.0060 'International Tables Vol C Tables 4.2.6.8 and 6.1.1.4'
S S 0.1246 0.1234 'International Tables Vol C Tables 4.2.6.8 and 6.1.1.4'

loop_
_geom_angle_atom_site_label_1
_geom_angle_atom_site_label_2
_geom_angle_atom_site_label_3
_geom_angle
O5 S1 O4 113.68(12)
O5 S1 O3 113.38(12)
O4 S1 O3 111.39(12)
O5 S1 C1 107.07(12)
O4 S1 C1 105.35(12)
O3 S1 C1 105.17(12)
O2 N1 O1 122.9(2)
O2 N1 C5 118.8(2)
O1 N1 C5 118.3(2)
C2 C1 C6 121.3(3)
C2 C1 S1 121.1(2)
C6 C1 S1 117.5(2)
C1 C2 C3 118.9(3)
C1 C2 H2A 120.5
C3 C2 H2A 120.5
C4 C3 C2 121.1(3)
C4 C3 H3A 119.4
C2 C3 H3A 119.4
C3 C4 C5 118.1(3)
C3 C4 H4A 121.0
C5 C4 H4A 121.0
C6 C5 C4 122.7(3)
C6 C5 N1 117.9(2)
C4 C5 N1 119.4(2)
C5 C6 C1 117.8(3)
C5 C6 H6A 121.1
C1 C6 H6A 121.1
O9 S2 O8 112.40(13)
O9 S2 O10 113.93(15)
O8 S2 O10 111.89(14)
O9 S2 C7 106.75(14)
O8 S2 C7 106.93(13)
O10 S2 C7 104.21(13)
O6 N2 O7 123.8(3)
O6 N2 C9 118.6(3)
O7 N2 C9 117.6(3)
C12 C7 C8 120.9(3)
C12 C7 S2 120.8(2)
C8 C7 S2 118.3(2)
C9 C8 C7 118.1(3)
C9 C8 H8A 120.9
C7 C8 H8A 120.9
C8 C9 C10 122.5(3)
C8 C9 N2 118.3(3)
C10 C9 N2 119.2(3)
C11 C10 C9 118.4(3)
C11 C10 H10A 120.8
C9 C10 H10A 120.8
C10 C11 C12 120.6(3)
C10 C11 H11A 119.7
C12 C11 H11A 119.7
C7 C12 C11 119.4(3)
C7 C12 H12A 120.3
C11 C12 H12A 120.3
C20 S3 C19 104.77(14)
C20 N3 H1N3 120.0
C20 N3 H2N3 120.0
H1N3 N3 H2N3 120.0
C20 N4 H1N4 120.0
C20 N4 H2N4 120.0
H1N4 N4 H2N4 120.0
C14 C13 C18 120.0(3)
C14 C13 H13A 120.0
C18 C13 H13A 120.0
C15 C14 C13 120.7(3)
C15 C14 H14A 119.6
C13 C14 H14A 119.6
C14 C15 C16 119.6(3)
C14 C15 H15A 120.2
C16 C15 H15A 120.2
C17 C16 C15 120.0(3)
C17 C16 H16A 120.0
C15 C16 H16A 120.0
C16 C17 C18 120.7(3)
C16 C17 H17A 119.6
C18 C17 H17A 119.6
C17 C18 C13 119.0(3)
C17 C18 C19 119.0(3)
C13 C18 C19 121.7(3)
C18 C19 S3 117.6(2)
C18 C19 H19A 107.9
S3 C19 H19A 107.9
C18 C19 H19B 107.9
S3 C19 H19B 107.9
H19A C19 H19B 107.2
N4 C20 N3 122.3(3)
N4 C20 S3 123.1(2)
N3 C20 S3 114.6(2)
C28 S4 C27 103.46(14)
C28 N5 H1N5 120.0
C28 N5 H2N5 120.0
H1N5 N5 H2N5 120.0
C28 N6 H1N6 120.0
C28 N6 H2N6 120.0
H1N6 N6 H2N6 120.0
C22 C21 C26 120.4(3)
C22 C21 H21A 119.8
C26 C21 H21A 119.8
C23 C22 C21 120.4(3)
C23 C22 H22A 119.8
C21 C22 H22A 119.8
C22 C23 C24 119.6(3)
C22 C23 H23A 120.2
C24 C23 H23A 120.2
C23 C24 C25 120.4(3)
C23 C24 H24A 119.8
C25 C24 H24A 119.8
C24 C25 C26 120.2(3)
C24 C25 H25A 119.9
C26 C25 H25A 119.9
C21 C26 C25 119.0(3)
C21 C26 C27 119.5(3)
C25 C26 C27 121.4(3)
C26 C27 S4 105.9(2)
C26 C27 H27A 110.6
S4 C27 H27A 110.6
C26 C27 H27B 110.6
S4 C27 H27B 110.6
H27A C27 H27B 108.7
N5 C28 N6 121.5(3)
N5 C28 S4 116.1(2)
N6 C28 S4 122.4(2)

loop_
_geom_bond_atom_site_label_1
_geom_bond_atom_site_label_2
_geom_bond_distance
S1 O5 1.449(2)
S1 O4 1.456(2)
S1 O3 1.461(2)
S1 C1 1.776(3)
O1 N1 1.232(3)
O2 N1 1.229(3)
N1 C5 1.464(4)
C1 C2 1.388(4)
C1 C6 1.390(4)
C2 C3 1.403(4)
C2 H2A 0.9300
C3 C4 1.379(4)
C3 H3A 0.9300
C4 C5 1.390(4)
C4 H4A 0.9300
C5 C6 1.386(4)
C6 H6A 0.9300
S2 O9 1.440(2)
S2 O8 1.452(2)
S2 O10 1.460(2)
S2 C7 1.778(3)
O6 N2 1.222(4)
O7 N2 1.224(4)
N2 C9 1.471(4)
C7 C12 1.386(4)
C7 C8 1.393(4)
C8 C9 1.376(4)
C8 H8A 0.9300
C9 C10 1.390(4)
C10 C11 1.380(5)
C10 H10A 0.9300
C11 C12 1.396(4)
C11 H11A 0.9300
C12 H12A 0.9300
S3 C20 1.742(3)
S3 C19 1.806(3)
N3 C20 1.316(4)
N3 H1N3 0.8600
N3 H2N3 0.8600
N4 C20 1.306(4)
N4 H1N4 0.8600
N4 H2N4 0.8600
C13 C14 1.383(5)
C13 C18 1.396(4)
C13 H13A 0.9300
C14 C15 1.380(5)
C14 H14A 0.9300
C15 C16 1.387(5)
C15 H15A 0.9300
C16 C17 1.383(4)
C16 H16A 0.9300
C17 C18 1.389(4)
C17 H17A 0.9300
C18 C19 1.510(4)
C19 H19A 0.9700
C19 H19B 0.9700
S4 C28 1.740(3)
S4 C27 1.835(3)
N5 C28 1.310(4)
N5 H1N5 0.8600
N5 H2N5 0.8600
N6 C28 1.315(4)
N6 H1N6 0.8600
N6 H2N6 0.8600
C21 C22 1.384(4)
C21 C26 1.387(4)
C21 H21A 0.9300
C22 C23 1.379(5)
C22 H22A 0.9300
C23 C24 1.379(4)
C23 H23A 0.9300
C24 C25 1.387(4)
C24 H24A 0.9300
C25 C26 1.388(4)
C25 H25A 0.9300
C26 C27 1.504(4)
C27 H27A 0.9700
C27 H27B 0.9700

loop_
_geom_hbond_atom_site_label_D
_geom_hbond_atom_site_label_H
_geom_hbond_atom_site_label_A
_geom_hbond_site_symmetry_A
_geom_hbond_distance_DH
_geom_hbond_distance_HA
_geom_hbond_distance_DA
_geom_hbond_angle_DHA
N3 H1N3 O4 1_665 0.86 1.97 2.796(3) 161.8
N3 H1N3 S1 1_665 0.86 2.84 3.694(3) 169.6
N3 H2N3 O3 1_565 0.86 2.05 2.898(3) 170.5
N4 H1N4 O3 1_665 0.86 2.26 3.080(3) 159.9
N4 H2N4 O5 1_655 0.86 2.37 3.126(3) 146.3
N5 H1N5 O10 1_665 0.86 1.91 2.764(3) 176.3
N5 H1N5 S2 1_665 0.86 2.85 3.642(3) 153.7
N5 H2N5 O9 1_565 0.86 1.94 2.783(3) 167.6
N6 H1N6 O1 1_655 0.86 2.27 3.072(3) 155.8
N6 H2N6 O8 1_655 0.86 2.07 2.787(3) 140.8
C6 H6A O4 . 0.93 2.56 2.900(3) 102
C8 H8A O10 . 0.93 2.57 2.896(4) 101
C19 H19B O4 1_655 0.97 2.51 3.331(4) 142
C27 H27B O8 1_655 0.97 2.53 3.259(4) 132

loop_
_geom_torsion_atom_site_label_1
_geom_torsion_atom_site_label_2
_geom_torsion_atom_site_label_3
_geom_torsion_atom_site_label_4
_geom_torsion
O5 S1 C1 C2 30.8(3)
O4 S1 C1 C2 152.1(2)
O3 S1 C1 C2 -90.1(2)
O5 S1 C1 C6 -153.3(2)
O4 S1 C1 C6 -32.0(2)
O3 S1 C1 C6 85.8(2)
C6 C1 C2 C3 -1.3(4)
S1 C1 C2 C3 174.5(2)
C1 C2 C3 C4 0.5(4)
C2 C3 C4 C5 0.5(4)
C3 C4 C5 C6 -0.8(4)
C3 C4 C5 N1 179.1(2)
O2 N1 C5 C6 5.8(4)
O1 N1 C5 C6 -174.1(2)
O2 N1 C5 C4 -174.1(3)
O1 N1 C5 C4 6.0(4)
C4 C5 C6 C1 0.0(4)
N1 C5 C6 C1 -179.8(2)
C2 C1 C6 C5 1.0(4)
S1 C1 C6 C5 -174.9(2)
O9 S2 C7 C12 28.0(3)
O8 S2 C7 C12 -92.5(2)
O10 S2 C7 C12 148.9(2)
O9 S2 C7 C8 -153.1(2)
O8 S2 C7 C8 86.4(2)
O10 S2 C7 C8 -32.2(3)
C12 C7 C8 C9 -0.2(4)
S2 C7 C8 C9 -179.1(2)
C7 C8 C9 C10 0.1(4)
C7 C8 C9 N2 178.8(3)
O6 N2 C9 C8 177.2(3)
O7 N2 C9 C8 -3.3(4)
O6 N2 C9 C10 -4.0(4)
O7 N2 C9 C10 175.5(3)
C8 C9 C10 C11 0.1(4)
N2 C9 C10 C11 -178.6(3)
C9 C10 C11 C12 -0.2(4)
C8 C7 C12 C11 0.1(4)
S2 C7 C12 C11 179.0(2)
C10 C11 C12 C7 0.1(4)
C18 C13 C14 C15 0.0(5)
C13 C14 C15 C16 0.1(5)
C14 C15 C16 C17 -0.2(5)
C15 C16 C17 C18 0.3(5)
C16 C17 C18 C13 -0.2(4)
C16 C17 C18 C19 -173.9(3)
C14 C13 C18 C17 0.1(4)
C14 C13 C18 C19 173.6(3)
C17 C18 C19 S3 -135.9(2)
C13 C18 C19 S3 50.5(4)
C20 S3 C19 C18 67.8(2)
C19 S3 C20 N4 17.4(3)
C19 S3 C20 N3 -163.9(2)
C26 C21 C22 C23 0.2(5)
C21 C22 C23 C24 0.1(5)
C22 C23 C24 C25 -0.7(5)
C23 C24 C25 C26 1.0(5)
C22 C21 C26 C25 0.1(4)
C22 C21 C26 C27 -178.5(3)
C24 C25 C26 C21 -0.7(4)
C24 C25 C26 C27 177.9(3)
C21 C26 C27 S4 108.2(3)
C25 C26 C27 S4 -70.4(3)
C28 S4 C27 C26 -159.2(2)
C27 S4 C28 N5 160.8(2)
C27 S4 C28 N6 -18.8(3)

loop_
_cod_related_entry_id
_cod_related_entry_database
_cod_related_entry_code
1 ChemSpider 225910
